data_7028321
loop_
_publ_author_name
'Shtyrlin, Valery G.'
'Serov, Nikita Yu'
'Islamov, Daut R.'
'Konkin, Alexander L.'
'Bukharov, Mikhail S.'
'Gnezdilov, Oleg I.'
'Krivolapov, Dmitry B.'
'Kataeva, Ol'ga N.'
'Nazmutdinova, Gulnara A.'
'Wendler, Frank'

_publ_section_title
;
 The C-H bond activation in 1-ethyl-3-methylimidazolium acetate-copper(II)
 acetate-water-air (dioxygen) systems.
;
_journal_issue 2
_journal_name_full 'Dalton transactions (Cambridge, England : 2003)'
_journal_page_first 799
_journal_page_last 805
_journal_paper_doi 10.1039/c3dt51946e
_journal_volume 43
_journal_year 2014
_chemical_formula_moiety 'C20 H32 Cu2 N4 O10'
_chemical_formula_sum 'C20 H32 Cu2 N4 O10'
_chemical_formula_weight 615.58
_chemical_name_systematic tetra-mu-acetato-bis-1-ethyl-3-methyl-1H-imidazol-2(3H)-one-dicopper(II)
_space_group_IT_number 14
_symmetry_cell_setting monoclinic
_symmetry_Int_Tables_number 14
_symmetry_space_group_name_Hall '-P 2yn'
_symmetry_space_group_name_H-M 'P 1 21/n 1'
_atom_sites_solution_hydrogens geom
_atom_sites_solution_primary direct
_atom_sites_solution_secondary difmap
_audit_creation_method SHELXL-97
_cell_angle_alpha 90.00
_cell_angle_beta 93.800(2)
_cell_angle_gamma 90.00
_cell_formula_units_Z 2
_cell_length_a 8.5500(6)
_cell_length_b 8.3061(6)
_cell_length_c 17.5899(12)
_cell_measurement_reflns_used 3504
_cell_measurement_temperature 150(2)
_cell_measurement_theta_max 27.46
_cell_measurement_theta_min 2.72
_cell_volume 1246.44(15)
_computing_cell_refinement 'Bruker SAINT'
_computing_data_collection 'Bruker APEX2'
_computing_data_reduction 'Bruker SAINT'
_computing_structure_refinement 'SHELXL-97 (Sheldrick, 2008)'
_computing_structure_solution 'SHELXS-97 (Sheldrick, 2008)'
_diffrn_ambient_temperature 150(2)
_diffrn_measured_fraction_theta_full 0.998
_diffrn_measured_fraction_theta_max 0.998
_diffrn_measurement_device_type 'Bruker APEX-II CCD'
_diffrn_measurement_method '\f and \w scans'
_diffrn_radiation_monochromator graphite
_diffrn_radiation_probe x-ray
_diffrn_radiation_type MoK\a
_diffrn_radiation_wavelength 0.71073
_diffrn_reflns_av_R_equivalents 0.0298
_diffrn_reflns_av_sigmaI/netI 0.0291
_diffrn_reflns_limit_h_max 10
_diffrn_reflns_limit_h_min -10
_diffrn_reflns_limit_k_max 9
_diffrn_reflns_limit_k_min -10
_diffrn_reflns_limit_l_max 21
_diffrn_reflns_limit_l_min -21
_diffrn_reflns_number 9202
_diffrn_reflns_theta_full 26.00
_diffrn_reflns_theta_max 26.00
_diffrn_reflns_theta_min 2.32
_diffrn_source 'fine-focus sealed tube'
_exptl_absorpt_coefficient_mu 1.767
_exptl_absorpt_correction_T_max 0.6972
_exptl_absorpt_correction_T_min 0.6384
_exptl_absorpt_correction_type multi-scan
_exptl_absorpt_process_details sadabs
_exptl_crystal_colour prism
_exptl_crystal_density_diffrn 1.640
_exptl_crystal_density_method 'not measured'
_exptl_crystal_description blue
_exptl_crystal_F_000 636
_exptl_crystal_size_max 0.28
_exptl_crystal_size_mid 0.28
_exptl_crystal_size_min 0.22
_refine_diff_density_max 0.462
_refine_diff_density_min -0.315
_refine_diff_density_rms 0.076
_refine_ls_extinction_method none
_refine_ls_goodness_of_fit_ref 0.856
_refine_ls_hydrogen_treatment constr
_refine_ls_matrix_type full
_refine_ls_number_parameters 167
_refine_ls_number_reflns 2455
_refine_ls_number_restraints 0
_refine_ls_restrained_S_all 0.856
_refine_ls_R_factor_all 0.0347
_refine_ls_R_factor_gt 0.0298
_refine_ls_shift/su_max 0.000
_refine_ls_shift/su_mean 0.000
_refine_ls_structure_factor_coef Fsqd
_refine_ls_weighting_details 'calc w=1/[\s^2^(Fo^2^)+(0.1000P)^2^+0.0000P] where P=(Fo^2^+2Fc^2^)/3'
_refine_ls_weighting_scheme calc
_refine_ls_wR_factor_gt 0.1008
_refine_ls_wR_factor_ref 0.1066
_reflns_number_gt 2182
_reflns_number_total 2455
_reflns_threshold_expression >2sigma(I)
_cod_data_source_file c3dt51946e.txt
_cod_data_source_block shelxl
_cod_original_sg_symbol_H-M 'P 21/n'
_cod_database_code 7028321

loop_
_symmetry_equiv_pos_as_xyz
'x, y, z'
'-x+1/2, y+1/2, -z+1/2'
'-x, -y, -z'
'x-1/2, -y-1/2, z-1/2'

loop_
_atom_site_label
_atom_site_type_symbol
_atom_site_fract_x
_atom_site_fract_y
_atom_site_fract_z
_atom_site_U_iso_or_equiv
_atom_site_adp_type
_atom_site_occupancy
_atom_site_symmetry_multiplicity
_atom_site_calc_flag
_atom_site_refinement_flags
Cu1 Cu 0.49413(3) 0.45662(3) 0.071849(15) 0.01278(14) Uani 1 1 d .
O4 O 0.7056(2) 0.5529(2) 0.07966(10) 0.0207(4) Uani 1 1 d .
O1 O 0.3964(2) 0.6699(2) 0.07952(9) 0.0210(4) Uani 1 1 d .
O2 O 0.2861(2) 0.3678(2) 0.04159(9) 0.0201(4) Uani 1 1 d .
O3 O 0.5892(2) 0.2530(2) 0.04181(9) 0.0198(4) Uani 1 1 d .
O5 O 0.4934(2) 0.4133(2) 0.19216(9) 0.0182(4) Uani 1 1 d .
C1 C 0.3731(3) 0.7694(3) 0.02586(13) 0.0161(5) Uani 1 1 d .
C3 C 0.7717(3) 0.6183(3) 0.02594(13) 0.0170(5) Uani 1 1 d .
C2 C 0.2940(3) 0.9268(3) 0.04285(15) 0.0224(6) Uani 1 1 d .
H2A H 0.2371 0.9151 0.0878 0.034 Uiso 1 1 calc R
H2B H 0.2228 0.9558 0.0006 0.034 Uiso 1 1 calc R
H2C H 0.3718 1.0094 0.0510 0.034 Uiso 1 1 calc R
C4 C 0.9321(3) 0.6888(4) 0.04454(16) 0.0274(6) Uani 1 1 d .
H4A H 0.9250 0.7734 0.0813 0.041 Uiso 1 1 calc R
H4B H 0.9723 0.7315 -0.0010 0.041 Uiso 1 1 calc R
H4C H 1.0012 0.6063 0.0651 0.041 Uiso 1 1 calc R
N2 N 0.3747(2) 0.5926(3) 0.27328(11) 0.0185(4) Uani 1 1 d .
N1 N 0.6295(2) 0.5740(3) 0.28431(11) 0.0175(4) Uani 1 1 d .
C8 C 0.7898(3) 0.5263(3) 0.27189(16) 0.0233(6) Uani 1 1 d .
H8A H 0.8570 0.6204 0.2759 0.028 Uiso 1 1 calc R
H8B H 0.7936 0.4832 0.2208 0.028 Uiso 1 1 calc R
C6 C 0.5844(3) 0.6814(3) 0.33962(14) 0.0220(6) Uani 1 1 d .
H6 H 0.6510 0.7351 0.3751 0.026 Uiso 1 1 calc R
C11 C 0.2141(3) 0.5747(4) 0.24256(17) 0.0305(7) Uani 1 1 d .
H11A H 0.2093 0.5907 0.1884 0.046 Uiso 1 1 calc R
H11B H 0.1493 0.6532 0.2654 0.046 Uiso 1 1 calc R
H11C H 0.1774 0.4686 0.2535 0.046 Uiso 1 1 calc R
C9 C 0.8501(3) 0.4023(4) 0.32834(15) 0.0275(6) Uani 1 1 d .
H9A H 0.8550 0.4476 0.3787 0.041 Uiso 1 1 calc R
H9B H 0.9530 0.3688 0.3163 0.041 Uiso 1 1 calc R
H9C H 0.7810 0.3111 0.3263 0.041 Uiso 1 1 calc R
C5 C 0.4998(3) 0.5177(3) 0.24360(14) 0.0149(5) Uani 1 1 d .
C7 C 0.4286(3) 0.6935(3) 0.33266(13) 0.0207(5) Uani 1 1 d .
H7 H 0.3670 0.7576 0.3621 0.025 Uiso 1 1 calc R

loop_
_atom_site_aniso_label
_atom_site_aniso_U_11
_atom_site_aniso_U_22
_atom_site_aniso_U_33
_atom_site_aniso_U_23
_atom_site_aniso_U_13
_atom_site_aniso_U_12
Cu1 0.0143(2) 0.0128(2) 0.0113(2) 0.00020(10) 0.00081(13) -0.00111(10)
O4 0.0174(9) 0.0289(11) 0.0156(9) 0.0002(7) 0.0002(7) -0.0067(7)
O1 0.0289(10) 0.0155(9) 0.0188(8) 0.0006(7) 0.0022(7) 0.0036(7)
O2 0.0181(9) 0.0249(10) 0.0175(9) 0.0019(7) 0.0011(7) -0.0067(7)
O3 0.0245(10) 0.0167(9) 0.0181(9) 0.0004(7) 0.0018(7) 0.0044(7)
O5 0.0259(10) 0.0163(9) 0.0126(8) 0.0006(7) 0.0025(7) -0.0003(7)
C1 0.0141(12) 0.0135(12) 0.0204(12) -0.0028(10) -0.0018(9) -0.0030(9)
C3 0.0126(12) 0.0172(13) 0.0216(12) -0.0041(10) 0.0035(9) 0.0002(9)
C2 0.0231(14) 0.0203(13) 0.0237(14) -0.0022(10) 0.0012(11) 0.0036(11)
C4 0.0164(13) 0.0370(16) 0.0287(14) -0.0005(12) 0.0011(11) -0.0068(12)
N2 0.0162(11) 0.0199(11) 0.0194(10) -0.0023(9) 0.0021(8) -0.0008(9)
N1 0.0168(11) 0.0203(11) 0.0155(10) 0.0008(8) 0.0014(8) -0.0001(8)
C8 0.0157(14) 0.0300(16) 0.0241(14) 0.0067(11) 0.0021(10) 0.0017(11)
C6 0.0272(14) 0.0239(14) 0.0146(11) -0.0034(10) -0.0009(10) -0.0049(11)
C11 0.0159(14) 0.0399(17) 0.0358(16) -0.0048(13) 0.0021(12) -0.0019(12)
C9 0.0272(16) 0.0302(15) 0.0248(14) 0.0026(12) -0.0002(11) 0.0085(12)
C5 0.0166(13) 0.0155(12) 0.0130(11) 0.0030(9) 0.0036(9) -0.0003(9)
C7 0.0264(14) 0.0212(13) 0.0152(11) -0.0021(10) 0.0061(10) 0.0002(11)

loop_
_atom_type_symbol
_atom_type_description
_atom_type_scat_dispersion_real
_atom_type_scat_dispersion_imag
_atom_type_scat_source
C C 0.0033 0.0016 'International Tables Vol C Tables 4.2.6.8 and 6.1.1.4'
H H 0.0000 0.0000 'International Tables Vol C Tables 4.2.6.8 and 6.1.1.4'
N N 0.0061 0.0033 'International Tables Vol C Tables 4.2.6.8 and 6.1.1.4'
O O 0.0106 0.0060 'International Tables Vol C Tables 4.2.6.8 and 6.1.1.4'
Cu Cu 0.3201 1.2651 'International Tables Vol C Tables 4.2.6.8 and 6.1.1.4'

loop_
_geom_angle_atom_site_label_1
_geom_angle_atom_site_label_2
_geom_angle_atom_site_label_3
_geom_angle
_geom_angle_site_symmetry_1
_geom_angle_site_symmetry_3
O3 Cu1 O2 89.27(8) . .
O3 Cu1 O1 168.30(7) . .
O2 Cu1 O1 88.58(8) . .
O3 Cu1 O4 88.52(7) . .
O2 Cu1 O4 168.27(7) . .
O1 Cu1 O4 91.26(8) . .
O3 Cu1 O5 98.59(7) . .
O2 Cu1 O5 98.18(7) . .
O1 Cu1 O5 93.10(7) . .
O4 Cu1 O5 93.55(7) . .
O3 Cu1 Cu1 86.26(5) . 3_665
O2 Cu1 Cu1 86.23(5) . 3_665
O1 Cu1 Cu1 82.13(5) . 3_665
O4 Cu1 Cu1 82.13(5) . 3_665
O5 Cu1 Cu1 173.45(5) . 3_665
C3 O4 Cu1 125.36(16) . .
C1 O1 Cu1 125.86(15) . .
C3 O2 Cu1 120.79(15) 3_665 .
C1 O3 Cu1 120.95(15) 3_665 .
C5 O5 Cu1 126.44(16) . .
O1 C1 O3 124.7(2) . 3_665
O1 C1 C2 118.0(2) . .
O3 C1 C2 117.2(2) 3_665 .
O4 C3 O2 125.4(2) . 3_665
O4 C3 C4 116.9(2) . .
O2 C3 C4 117.6(2) 3_665 .
C1 C2 H2A 109.5 . .
C1 C2 H2B 109.5 . .
H2A C2 H2B 109.5 . .
C1 C2 H2C 109.5 . .
H2A C2 H2C 109.5 . .
H2B C2 H2C 109.5 . .
C3 C4 H4A 109.5 . .
C3 C4 H4B 109.5 . .
H4A C4 H4B 109.5 . .
C3 C4 H4C 109.5 . .
H4A C4 H4C 109.5 . .
H4B C4 H4C 109.5 . .
C5 N2 C7 109.3(2) . .
C5 N2 C11 123.8(2) . .
C7 N2 C11 126.8(2) . .
C5 N1 C6 109.5(2) . .
C5 N1 C8 124.7(2) . .
C6 N1 C8 125.8(2) . .
N1 C8 C9 111.9(2) . .
N1 C8 H8A 109.2 . .
C9 C8 H8A 109.2 . .
N1 C8 H8B 109.2 . .
C9 C8 H8B 109.2 . .
H8A C8 H8B 107.9 . .
C7 C6 N1 107.8(2) . .
C7 C6 H6 126.1 . .
N1 C6 H6 126.1 . .
N2 C11 H11A 109.5 . .
N2 C11 H11B 109.5 . .
H11A C11 H11B 109.5 . .
N2 C11 H11C 109.5 . .
H11A C11 H11C 109.5 . .
H11B C11 H11C 109.5 . .
C8 C9 H9A 109.5 . .
C8 C9 H9B 109.5 . .
H9A C9 H9B 109.5 . .
C8 C9 H9C 109.5 . .
H9A C9 H9C 109.5 . .
H9B C9 H9C 109.5 . .
O5 C5 N1 127.8(2) . .
O5 C5 N2 126.3(2) . .
N1 C5 N2 105.8(2) . .
C6 C7 N2 107.6(2) . .
C6 C7 H7 126.2 . .
N2 C7 H7 126.2 . .

loop_
_geom_bond_atom_site_label_1
_geom_bond_atom_site_label_2
_geom_bond_distance
_geom_bond_site_symmetry_2
Cu1 O3 1.9642(17) .
Cu1 O2 1.9664(17) .
Cu1 O1 1.9670(18) .
Cu1 O4 1.9737(18) .
Cu1 O5 2.1469(16) .
Cu1 Cu1 2.6366(5) 3_665
O4 C3 1.256(3) .
O1 C1 1.260(3) .
O2 C3 1.261(3) 3_665
O3 C1 1.267(3) 3_665
O5 C5 1.251(3) .
C1 O3 1.267(3) 3_665
C1 C2 1.511(3) .
C3 O2 1.261(3) 3_665
C3 C4 1.507(3) .
C2 H2A 0.9600 .
C2 H2B 0.9600 .
C2 H2C 0.9600 .
C4 H4A 0.9600 .
C4 H4B 0.9600 .
C4 H4C 0.9600 .
N2 C5 1.370(3) .
N2 C7 1.394(3) .
N2 C11 1.449(3) .
N1 C5 1.363(3) .
N1 C6 1.393(3) .
N1 C8 1.457(3) .
C8 C9 1.498(4) .
C8 H8A 0.9700 .
C8 H8B 0.9700 .
C6 C7 1.334(4) .
C6 H6 0.9300 .
C11 H11A 0.9600 .
C11 H11B 0.9600 .
C11 H11C 0.9600 .
C9 H9A 0.9600 .
C9 H9B 0.9600 .
C9 H9C 0.9600 .
C7 H7 0.9300 .

loop_
_geom_torsion_atom_site_label_1
_geom_torsion_atom_site_label_2
_geom_torsion_atom_site_label_3
_geom_torsion_atom_site_label_4
_geom_torsion
_geom_torsion_site_symmetry_1
_geom_torsion_site_symmetry_4
O3 Cu1 O4 C3 87.9(2) . .
O2 Cu1 O4 C3 8.7(5) . .
O1 Cu1 O4 C3 -80.4(2) . .
O5 Cu1 O4 C3 -173.6(2) . .
Cu1 Cu1 O4 C3 1.49(19) 3_665 .
O3 Cu1 O1 C1 -7.8(5) . .
O2 Cu1 O1 C1 -87.3(2) . .
O4 Cu1 O1 C1 80.9(2) . .
O5 Cu1 O1 C1 174.5(2) . .
Cu1 Cu1 O1 C1 -0.95(19) 3_665 .
O3 Cu1 O2 C3 -88.31(19) . 3_665
O1 Cu1 O2 C3 80.19(19) . 3_665
O4 Cu1 O2 C3 -9.2(5) . 3_665
O5 Cu1 O2 C3 173.11(18) . 3_665
Cu1 Cu1 O2 C3 -2.01(18) 3_665 3_665
O2 Cu1 O3 C1 88.64(18) . 3_665
O1 Cu1 O3 C1 9.2(5) . 3_665
O4 Cu1 O3 C1 -79.84(18) . 3_665
O5 Cu1 O3 C1 -173.20(17) . 3_665
Cu1 Cu1 O3 C1 2.37(17) 3_665 3_665
O3 Cu1 O5 C5 152.1(2) . .
O2 Cu1 O5 C5 -117.4(2) . .
O1 Cu1 O5 C5 -28.4(2) . .
O4 Cu1 O5 C5 63.1(2) . .
Cu1 Cu1 O5 C5 14.6(6) 3_665 .
Cu1 O1 C1 O3 -0.6(3) . 3_665
Cu1 O1 C1 C2 179.19(16) . .
Cu1 O4 C3 O2 -0.4(4) . 3_665
Cu1 O4 C3 C4 178.30(17) . .
C5 N1 C8 C9 -100.0(3) . .
C6 N1 C8 C9 79.1(3) . .
C5 N1 C6 C7 -0.9(3) . .
C8 N1 C6 C7 179.9(2) . .
Cu1 O5 C5 N1 -93.7(3) . .
Cu1 O5 C5 N2 90.1(3) . .
C6 N1 C5 O5 -175.9(2) . .
C8 N1 C5 O5 3.3(4) . .
C6 N1 C5 N2 0.9(3) . .
C8 N1 C5 N2 -179.9(2) . .
C7 N2 C5 O5 176.3(2) . .
C11 N2 C5 O5 -7.6(4) . .
C7 N2 C5 N1 -0.6(3) . .
C11 N2 C5 N1 175.6(2) . .
N1 C6 C7 N2 0.5(3) . .
C5 N2 C7 C6 0.1(3) . .
C11 N2 C7 C6 -175.9(3) . .
